data_4509733
loop_
_publ_author_name
'Croitor, Lilia'
'Coropceanu, Eduard B.'
'Jeanneau, Erwann'
'Dementiev, Igor V.'
'Goglidze, Tatiana I.'
'Chumakov, Yurii M.'
'Fonari, Marina S.'

_publ_section_title
;
 Anion-Induced Generation of Binuclear and Polymeric Cd(II) and Zn(II)
 Coordination Compounds with 4,4'-Bipyridine and Dioxime Ligands
;
_journal_issue 12
_journal_name_full 'Crystal Growth &amp; Design'
_journal_page_first 5233
_journal_paper_doi 10.1021/cg900746w
_journal_volume 9
_journal_year 2009
_chemical_formula_moiety 'Cd, (S O4),  2(C6 H10 N2 O2), (C10 H8 N2), 3(H2 O),'
_chemical_formula_sum 'C22 H34 Cd N6 O11 S'
_chemical_formula_weight 703.01
_chemical_name_common
; 
 catena[(cadmium)(mu2-sulfato)(1,2-cyclohexanediodioxime)
(4,4'-bipyridine)]1,2-cyclohexanediodioxime trihydrate
;
_chemical_name_systematic
; 
 catena[(cadmium)(mu2-sulfato)(1,2-cyclohexanediodioxime)
(4,4'-bipyridine)]1,2-cyclohexanediodioxime trihydrate
;
_space_group_IT_number 2
_symmetry_cell_setting triclinic
_symmetry_space_group_name_Hall '-P 1'
_symmetry_space_group_name_H-M 'P -1'
_atom_sites_solution_hydrogens geom
_atom_sites_solution_primary direct
_atom_sites_solution_secondary difmap
_audit_creation_method SHELXL-97
_cell_angle_alpha 108.23(3)
_cell_angle_beta 93.23(3)
_cell_angle_gamma 90.65(3)
_cell_formula_units_Z 2
_cell_length_a 10.144(2)
_cell_length_b 11.814(2)
_cell_length_c 12.423(3)
_cell_measurement_reflns_used 4267
_cell_measurement_temperature 293(2)
_cell_measurement_theta_max 27.878
_cell_measurement_theta_min 0.407
_cell_volume 1411.2(6)
_computing_cell_refinement 'HKL Scalepack (Otwinowski & Minor 1997)'
_computing_data_collection 'Collect (Nonius BV, 1997-2000)'
_computing_data_reduction 'HKL Denzo&Scalepack(Otwinowski&Minor1997)'
_computing_structure_refinement 'SHELXL-97 (Sheldrick, 1997)'
_computing_structure_solution 'SHELXS-97 (Sheldrick, 1990)'
_diffrn_ambient_temperature 293(2)
_diffrn_detector_area_resol_mean 9
_diffrn_measured_fraction_theta_full 0.959
_diffrn_measured_fraction_theta_max 0.959
_diffrn_measurement_device_type 'Nonius Kappa CCD'
_diffrn_measurement_method CCD
_diffrn_radiation_monochromator 'horizonally mounted graphite crystal'
_diffrn_radiation_source 'fine-focus sealed tube'
_diffrn_radiation_type MoK\a
_diffrn_radiation_wavelength 0.71073
_diffrn_reflns_av_R_equivalents 0.1308
_diffrn_reflns_av_sigmaI/netI 0.0978
_diffrn_reflns_limit_h_max 12
_diffrn_reflns_limit_h_min -12
_diffrn_reflns_limit_k_max 14
_diffrn_reflns_limit_k_min -14
_diffrn_reflns_limit_l_max 14
_diffrn_reflns_limit_l_min -15
_diffrn_reflns_number 12234
_diffrn_reflns_theta_full 25.50
_diffrn_reflns_theta_max 25.50
_diffrn_reflns_theta_min 2.67
_exptl_absorpt_coefficient_mu 0.916
_exptl_absorpt_correction_type none
_exptl_crystal_colour colorless
_exptl_crystal_density_diffrn 1.654
_exptl_crystal_density_method 'not measured'
_exptl_crystal_description prism
_exptl_crystal_F_000 720
_exptl_crystal_size_max 0.28
_exptl_crystal_size_mid 0.20
_exptl_crystal_size_min 0.18
_refine_diff_density_max 1.516
_refine_diff_density_min -1.497
_refine_diff_density_rms 0.163
_refine_ls_extinction_method none
_refine_ls_goodness_of_fit_ref 1.098
_refine_ls_hydrogen_treatment mixed
_refine_ls_matrix_type full
_refine_ls_number_parameters 388
_refine_ls_number_reflns 5033
_refine_ls_number_restraints 9
_refine_ls_restrained_S_all 1.098
_refine_ls_R_factor_all 0.0809
_refine_ls_R_factor_gt 0.0700
_refine_ls_shift/su_max 0.001
_refine_ls_shift/su_mean 0.000
_refine_ls_structure_factor_coef Fsqd
_refine_ls_weighting_details 'calc w=1/[\s^2^(Fo^2^)+(0.1353P)^2^+0.2506P] where P=(Fo^2^+2Fc^2^)/3'
_refine_ls_weighting_scheme calc
_refine_ls_wR_factor_gt 0.1948
_refine_ls_wR_factor_ref 0.2096
_reflns_number_gt 4280
_reflns_number_total 5033
_reflns_threshold_expression >2sigma(I)
_cod_data_source_file cg900746wsup1.cif
_cod_data_source_block l21n
_cod_original_cell_volume 1411.2(5)
_cod_original_sg_symbol_H-M P-1
_cod_database_code 4509733

loop_
_symmetry_equiv_pos_as_xyz
'x, y, z'
'-x, -y, -z'

loop_
_atom_site_label
_atom_site_type_symbol
_atom_site_fract_x
_atom_site_fract_y
_atom_site_fract_z
_atom_site_U_iso_or_equiv
_atom_site_adp_type
_atom_site_occupancy
_atom_site_symmetry_multiplicity
_atom_site_calc_flag
_atom_site_refinement_flags
Cd1 Cd 0.58387(4) 0.96145(3) 0.87327(3) 0.0404(2) Uani 1 1 d .
O1 O 0.4038(4) 0.8892(4) 0.6216(4) 0.0516(10) Uani 1 1 d .
H1A H 0.3471 0.9180 0.6658 0.077 Uiso 1 1 calc R
O2 O 0.9007(4) 0.9698(4) 0.8184(4) 0.0528(11) Uani 1 1 d .
H2C H 0.9039 0.9744 0.8857 0.079 Uiso 1 1 calc R
O3 O 0.3748(4) 0.9641(4) 0.9355(3) 0.0437(9) Uani 1 1 d .
N1 N 0.5273(5) 0.9164(4) 0.6776(4) 0.0423(11) Uani 1 1 d .
N2 N 0.7731(4) 0.9376(4) 0.7714(4) 0.0439(11) Uani 1 1 d .
N3 N 0.5867(5) 0.7592(4) 0.8596(4) 0.0468(11) Uani 1 1 d .
N4 N 0.5836(5) 0.1607(4) 0.8703(4) 0.0478(12) Uani 1 1 d .
C1 C 0.6226(5) 0.8944(5) 0.6107(5) 0.0442(13) Uani 1 1 d .
C2 C 0.6019(6) 0.8490(6) 0.4852(5) 0.0544(15) Uani 1 1 d .
H2A H 0.5421 0.9009 0.4609 0.065 Uiso 1 1 calc R
H2B H 0.5593 0.7705 0.4639 0.065 Uiso 1 1 calc R
C3 C 0.7284(8) 0.8402(8) 0.4212(6) 0.0635(18) Uani 1 1 d .
H3A H 0.7709 0.7660 0.4173 0.076 Uiso 1 1 calc R
H3B H 0.7062 0.8402 0.3443 0.076 Uiso 1 1 calc R
C4 C 0.8217(7) 0.9435(7) 0.4806(6) 0.0643(18) Uani 1 1 d .
H4A H 0.7770 1.0176 0.4889 0.077 Uiso 1 1 calc R
H4B H 0.8966 0.9417 0.4350 0.077 Uiso 1 1 calc R
C5 C 0.8702(6) 0.9384(7) 0.5970(6) 0.0604(17) Uani 1 1 d .
H5A H 0.9292 0.8725 0.5878 0.073 Uiso 1 1 calc R
H5B H 0.9199 1.0114 0.6375 0.073 Uiso 1 1 calc R
C6 C 0.7585(6) 0.9232(5) 0.6655(5) 0.0428(12) Uani 1 1 d .
C7 C 0.4770(6) 0.6933(6) 0.8410(6) 0.0515(15) Uani 1 1 d .
H7 H 0.3982 0.7288 0.8299 0.062 Uiso 1 1 calc R
C8 C 0.4711(6) 0.5759(5) 0.8369(6) 0.0523(15) Uani 1 1 d .
H8 H 0.3904 0.5341 0.8229 0.063 Uiso 1 1 calc R
C9 C 0.5877(6) 0.5196(5) 0.8541(5) 0.0419(12) Uani 1 1 d .
C10 C 0.7039(6) 0.5891(6) 0.8724(6) 0.0522(15) Uani 1 1 d .
H10 H 0.7844 0.5562 0.8834 0.063 Uiso 1 1 calc R
C11 C 0.6999(7) 0.7056(6) 0.8743(6) 0.0529(15) Uani 1 1 d .
H11 H 0.7789 0.7497 0.8864 0.064 Uiso 1 1 calc R
C12 C 0.5864(6) 0.3952(5) 0.8570(5) 0.0451(13) Uani 1 1 d .
C13 C 0.4687(6) 0.3322(6) 0.8568(6) 0.0538(16) Uani 1 1 d .
H13 H 0.3879 0.3674 0.8524 0.065 Uiso 1 1 calc R
C14 C 0.4726(6) 0.2180(6) 0.8630(6) 0.0493(14) Uani 1 1 d .
H14 H 0.3927 0.1782 0.8620 0.059 Uiso 1 1 calc R
C15 C 0.6971(7) 0.2209(6) 0.8696(8) 0.068(2) Uani 1 1 d .
H15 H 0.7765 0.1833 0.8729 0.082 Uiso 1 1 calc R
C16 C 0.7008(6) 0.3347(6) 0.8644(7) 0.0632(19) Uani 1 1 d .
H16 H 0.7821 0.3724 0.8659 0.076 Uiso 1 1 calc R
S1 S 0.23376(13) 0.95390(13) 0.88436(12) 0.0400(3) Uani 1 1 d .
O6 O 0.1885(4) 0.8292(4) 0.8534(4) 0.0594(11) Uani 1 1 d .
O5 O 0.1547(4) 1.0303(4) 0.9701(4) 0.0574(11) Uani 1 1 d .
O4 O 0.2359(4) 0.9929(4) 0.7838(4) 0.0530(10) Uani 1 1 d .
O7 O 0.9308(6) 0.2473(4) 0.6595(5) 0.0756(15) Uani 1 1 d .
H7A H 0.9756 0.2269 0.7069 0.113 Uiso 1 1 calc R
O8 O 0.9911(6) 0.7150(5) 0.6910(5) 0.0776(16) Uani 1 1 d .
H8A H 1.0486 0.7524 0.7382 0.116 Uiso 1 1 calc R
N5 N 0.9550(6) 0.3683(5) 0.6760(6) 0.0663(15) Uani 1 1 d .
N6 N 0.9876(6) 0.5962(5) 0.6893(5) 0.0607(14) Uani 1 1 d .
C21 C 0.8774(7) 0.4086(6) 0.6126(6) 0.0545(15) Uani 1 1 d .
C22 C 0.7740(10) 0.3334(8) 0.5323(9) 0.094(3) Uani 1 1 d .
H22A H 0.7265 0.2876 0.5712 0.112 Uiso 1 1 calc R
H22B H 0.8164 0.2773 0.4704 0.112 Uiso 1 1 calc R
C23 C 0.6768(14) 0.4013(11) 0.4839(14) 0.160(7) Uani 1 1 d .
H23A H 0.6463 0.3496 0.4090 0.192 Uiso 1 1 calc R
H23B H 0.6012 0.4139 0.5303 0.192 Uiso 1 1 calc R
C24 C 0.7101(12) 0.5045(10) 0.4732(13) 0.142(6) Uani 1 1 d .
H24A H 0.6287 0.5448 0.4667 0.171 Uiso 1 1 calc R
H24B H 0.7499 0.4880 0.4009 0.171 Uiso 1 1 calc R
C25 C 0.7975(9) 0.5902(7) 0.5568(8) 0.080(2) Uani 1 1 d .
H25A H 0.7440 0.6464 0.6095 0.096 Uiso 1 1 calc R
H25B H 0.8475 0.6346 0.5182 0.096 Uiso 1 1 calc R
C26 C 0.8936(6) 0.5367(6) 0.6239(6) 0.0530(16) Uani 1 1 d .
O1W O 1.0950(7) 0.2188(6) 0.8290(6) 0.0814(17) Uani 1 1 d D
H1W1 H 1.137(10) 0.153(6) 0.810(8) 0.122 Uiso 1 1 d D
H2W1 H 1.050(10) 0.231(9) 0.888(6) 0.122 Uiso 1 1 d D
O2W O 0.1525(7) 0.4789(7) 0.8562(8) 0.110(2) Uani 1 1 d D
H1W2 H 0.162(12) 0.412(7) 0.870(12) 0.165 Uiso 1 1 d D
H2W2 H 0.072(5) 0.498(11) 0.846(12) 0.165 Uiso 1 1 d D
O3W O 0.0295(7) 0.7042(7) 0.9719(6) 0.0948(19) Uani 1 1 d D
H1W3 H 0.061(11) 0.632(4) 0.943(10) 0.142 Uiso 1 1 d D
H2W3 H 0.063(11) 0.754(7) 0.941(9) 0.142 Uiso 1 1 d D

loop_
_atom_site_aniso_label
_atom_site_aniso_U_11
_atom_site_aniso_U_22
_atom_site_aniso_U_33
_atom_site_aniso_U_23
_atom_site_aniso_U_13
_atom_site_aniso_U_12
Cd1 0.0431(3) 0.0375(3) 0.0448(3) 0.0183(2) 0.0058(2) 0.0026(2)
O1 0.034(2) 0.069(3) 0.051(2) 0.021(2) -0.0039(17) -0.0030(19)
O2 0.037(2) 0.066(3) 0.055(3) 0.020(2) -0.0009(18) -0.0039(19)
O3 0.033(2) 0.056(2) 0.043(2) 0.0184(18) -0.0050(16) -0.0014(17)
N1 0.038(2) 0.049(3) 0.041(2) 0.016(2) 0.002(2) 0.000(2)
N2 0.039(2) 0.047(3) 0.050(3) 0.020(2) 0.001(2) 0.002(2)
N3 0.046(3) 0.043(3) 0.054(3) 0.018(2) 0.008(2) 0.006(2)
N4 0.052(3) 0.043(3) 0.051(3) 0.018(2) 0.001(2) -0.004(2)
C1 0.041(3) 0.042(3) 0.053(3) 0.020(2) 0.002(3) 0.005(2)
C2 0.052(4) 0.069(4) 0.040(3) 0.016(3) 0.003(3) 0.004(3)
C3 0.066(4) 0.076(5) 0.053(4) 0.027(3) 0.009(3) -0.003(4)
C4 0.059(4) 0.091(5) 0.056(4) 0.041(4) 0.006(3) -0.005(4)
C5 0.046(3) 0.084(5) 0.057(4) 0.032(3) 0.006(3) -0.007(3)
C6 0.040(3) 0.044(3) 0.052(3) 0.026(3) 0.003(2) -0.002(2)
C7 0.045(3) 0.045(3) 0.069(4) 0.025(3) 0.001(3) 0.008(3)
C8 0.046(3) 0.040(3) 0.073(4) 0.022(3) -0.001(3) -0.002(3)
C9 0.044(3) 0.037(3) 0.046(3) 0.014(2) 0.005(2) 0.005(2)
C10 0.043(3) 0.044(3) 0.077(4) 0.029(3) 0.010(3) 0.012(3)
C11 0.052(4) 0.044(3) 0.067(4) 0.023(3) 0.007(3) -0.002(3)
C12 0.045(3) 0.040(3) 0.053(3) 0.018(2) 0.001(3) -0.004(2)
C13 0.038(3) 0.050(3) 0.081(5) 0.033(3) -0.001(3) 0.003(3)
C14 0.041(3) 0.047(3) 0.065(4) 0.026(3) 0.001(3) -0.005(3)
C15 0.044(4) 0.051(4) 0.117(7) 0.036(4) 0.005(4) 0.004(3)
C16 0.038(3) 0.046(3) 0.115(6) 0.038(4) 0.007(3) 0.002(3)
S1 0.0335(7) 0.0445(8) 0.0459(8) 0.0200(6) 0.0001(6) 0.0008(6)
O6 0.048(2) 0.049(2) 0.081(3) 0.023(2) -0.010(2) -0.0070(19)
O5 0.047(2) 0.074(3) 0.053(2) 0.021(2) 0.0115(19) 0.011(2)
O4 0.047(2) 0.068(3) 0.053(2) 0.031(2) 0.0017(18) 0.009(2)
O7 0.087(4) 0.050(3) 0.094(4) 0.030(3) -0.006(3) 0.010(3)
O8 0.086(4) 0.055(3) 0.091(4) 0.029(3) -0.034(3) -0.014(3)
N5 0.067(4) 0.055(3) 0.078(4) 0.025(3) -0.012(3) -0.005(3)
N6 0.063(4) 0.054(3) 0.064(3) 0.019(3) -0.007(3) -0.001(3)
C21 0.058(4) 0.049(3) 0.056(4) 0.017(3) -0.002(3) 0.004(3)
C22 0.098(7) 0.063(5) 0.117(8) 0.033(5) -0.039(6) -0.014(5)
C23 0.152(11) 0.099(8) 0.235(17) 0.090(10) -0.133(12) -0.054(8)
C24 0.112(9) 0.097(8) 0.218(15) 0.070(9) -0.109(10) -0.032(6)
C25 0.078(5) 0.061(4) 0.103(6) 0.034(4) -0.026(5) 0.009(4)
C26 0.047(3) 0.054(4) 0.059(4) 0.020(3) -0.003(3) 0.003(3)
O1W 0.087(4) 0.082(4) 0.092(4) 0.051(4) 0.007(3) 0.016(3)
O2W 0.090(5) 0.110(5) 0.132(6) 0.051(5) -0.045(5) -0.017(4)
O3W 0.087(4) 0.105(5) 0.099(5) 0.039(4) 0.016(3) -0.004(4)

loop_
_atom_type_symbol
_atom_type_description
_atom_type_scat_dispersion_real
_atom_type_scat_dispersion_imag
_atom_type_scat_source
C C 0.0033 0.0016 'International Tables Vol C Tables 4.2.6.8 and 6.1.1.4'
H H 0.0000 0.0000 'International Tables Vol C Tables 4.2.6.8 and 6.1.1.4'
N N 0.0061 0.0033 'International Tables Vol C Tables 4.2.6.8 and 6.1.1.4'
O O 0.0106 0.0060 'International Tables Vol C Tables 4.2.6.8 and 6.1.1.4'
Cd Cd -0.8075 1.2024 'International Tables Vol C Tables 4.2.6.8 and 6.1.1.4'
S S 0.1246 0.1234 'International Tables Vol C Tables 4.2.6.8 and 6.1.1.4'

loop_
_geom_angle_atom_site_label_1
_geom_angle_atom_site_label_2
_geom_angle_atom_site_label_3
_geom_angle
_geom_angle_site_symmetry_1
_geom_angle_site_symmetry_3
O3 Cd1 O3 78.65(15) 2_677 .
O3 Cd1 N2 113.80(16) 2_677 .
O3 Cd1 N2 167.47(16) . .
O3 Cd1 N3 97.12(17) 2_677 .
O3 Cd1 N3 87.51(16) . .
N2 Cd1 N3 89.42(17) . .
O3 Cd1 N1 170.30(16) 2_677 .
O3 Cd1 N1 98.57(15) . .
N2 Cd1 N1 69.39(17) . .
N3 Cd1 N1 92.02(18) . .
O3 Cd1 N4 87.50(17) 2_677 1_565
O3 Cd1 N4 94.93(17) . 1_565
N2 Cd1 N4 87.30(18) . 1_565
N3 Cd1 N4 175.13(16) . 1_565
N1 Cd1 N4 83.46(18) . 1_565
N1 O1 H1A 109.5 . .
N2 O2 H2C 109.5 . .
S1 O3 Cd1 120.0(2) . 2_677
S1 O3 Cd1 137.2(2) . .
Cd1 O3 Cd1 101.35(15) 2_677 .
C1 N1 O1 113.6(5) . .
C1 N1 Cd1 117.1(4) . .
O1 N1 Cd1 128.3(3) . .
C6 N2 O2 114.6(5) . .
C6 N2 Cd1 117.7(4) . .
O2 N2 Cd1 125.2(3) . .
C7 N3 C11 116.7(5) . .
C7 N3 Cd1 121.5(4) . .
C11 N3 Cd1 121.7(4) . .
C14 N4 C15 116.0(5) . .
C14 N4 Cd1 122.6(4) . 1_545
C15 N4 Cd1 121.3(4) . 1_545
N1 C1 C2 123.3(5) . .
N1 C1 C6 116.4(5) . .
C2 C1 C6 120.3(5) . .
C1 C2 C3 114.8(6) . .
C1 C2 H2A 108.6 . .
C3 C2 H2A 108.6 . .
C1 C2 H2B 108.6 . .
C3 C2 H2B 108.6 . .
H2A C2 H2B 107.6 . .
C4 C3 C2 110.3(6) . .
C4 C3 H3A 109.6 . .
C2 C3 H3A 109.6 . .
C4 C3 H3B 109.6 . .
C2 C3 H3B 109.6 . .
H3A C3 H3B 108.1 . .
C3 C4 C5 111.0(6) . .
C3 C4 H4A 109.4 . .
C5 C4 H4A 109.4 . .
C3 C4 H4B 109.4 . .
C5 C4 H4B 109.4 . .
H4A C4 H4B 108.0 . .
C6 C5 C4 111.9(5) . .
C6 C5 H5A 109.2 . .
C4 C5 H5A 109.2 . .
C6 C5 H5B 109.2 . .
C4 C5 H5B 109.2 . .
H5A C5 H5B 107.9 . .
N2 C6 C1 117.3(5) . .
N2 C6 C5 122.7(5) . .
C1 C6 C5 119.9(5) . .
N3 C7 C8 124.4(6) . .
N3 C7 H7 117.8 . .
C8 C7 H7 117.8 . .
C7 C8 C9 119.4(6) . .
C7 C8 H8 120.3 . .
C9 C8 H8 120.3 . .
C10 C9 C8 116.0(5) . .
C10 C9 C12 122.2(5) . .
C8 C9 C12 121.8(5) . .
C11 C10 C9 120.3(6) . .
C11 C10 H10 119.9 . .
C9 C10 H10 119.9 . .
N3 C11 C10 123.1(6) . .
N3 C11 H11 118.5 . .
C10 C11 H11 118.5 . .
C16 C12 C13 115.2(5) . .
C16 C12 C9 122.7(6) . .
C13 C12 C9 122.0(6) . .
C14 C13 C12 120.0(6) . .
C14 C13 H13 120.0 . .
C12 C13 H13 120.0 . .
N4 C14 C13 124.2(6) . .
N4 C14 H14 117.9 . .
C13 C14 H14 117.9 . .
N4 C15 C16 123.0(6) . .
N4 C15 H15 118.5 . .
C16 C15 H15 118.5 . .
C15 C16 C12 121.6(6) . .
C15 C16 H16 119.2 . .
C12 C16 H16 119.2 . .
O5 S1 O4 111.8(3) . .
O5 S1 O6 111.3(3) . .
O4 S1 O6 110.8(3) . .
O5 S1 O3 107.2(3) . .
O4 S1 O3 107.3(2) . .
O6 S1 O3 108.3(3) . .
N5 O7 H7A 109.5 . .
N6 O8 H8A 109.5 . .
C21 N5 O7 112.3(6) . .
C26 N6 O8 111.8(6) . .
N5 C21 C22 122.7(7) . .
N5 C21 C26 116.9(6) . .
C22 C21 C26 120.4(6) . .
C21 C22 C23 114.4(8) . .
C21 C22 H22A 108.7 . .
C23 C22 H22A 108.7 . .
C21 C22 H22B 108.7 . .
C23 C22 H22B 108.7 . .
H22A C22 H22B 107.6 . .
C24 C23 C22 120.8(10) . .
C24 C23 H23A 107.1 . .
C22 C23 H23A 107.1 . .
C24 C23 H23B 107.1 . .
C22 C23 H23B 107.1 . .
H23A C23 H23B 106.8 . .
C23 C24 C25 122.2(11) . .
C23 C24 H24A 106.8 . .
C25 C24 H24A 106.8 . .
C23 C24 H24B 106.8 . .
C25 C24 H24B 106.8 . .
H24A C24 H24B 106.6 . .
C24 C25 C26 114.9(7) . .
C24 C25 H25A 108.5 . .
C26 C25 H25A 108.5 . .
C24 C25 H25B 108.5 . .
C26 C25 H25B 108.5 . .
H25A C25 H25B 107.5 . .
N6 C26 C21 118.2(6) . .
N6 C26 C25 123.2(6) . .
C21 C26 C25 118.6(6) . .
H1W1 O1W H2W1 115(4) . .
H1W2 O2W H2W2 116(4) . .
H1W3 O3W H2W3 111(3) . .

loop_
_geom_bond_atom_site_label_1
_geom_bond_atom_site_label_2
_geom_bond_distance
_geom_bond_site_symmetry_2
Cd1 O3 2.273(4) 2_677
Cd1 O3 2.295(4) .
Cd1 N2 2.330(5) .
Cd1 N3 2.342(5) .
Cd1 N1 2.355(5) .
Cd1 N4 2.366(5) 1_565
O1 N1 1.382(6) .
O1 H1A 0.8200 .
O2 N2 1.387(6) .
O2 H2C 0.8200 .
O3 S1 1.520(4) .
O3 Cd1 2.273(4) 2_677
N1 C1 1.285(7) .
N2 C6 1.272(8) .
N3 C7 1.318(8) .
N3 C11 1.349(8) .
N4 C14 1.334(8) .
N4 C15 1.348(9) .
N4 Cd1 2.366(5) 1_545
C1 C2 1.483(8) .
C1 C6 1.489(8) .
C2 C3 1.535(9) .
C2 H2A 0.9700 .
C2 H2B 0.9700 .
C3 C4 1.503(11) .
C3 H3A 0.9700 .
C3 H3B 0.9700 .
C4 C5 1.520(9) .
C4 H4A 0.9700 .
C4 H4B 0.9700 .
C5 C6 1.497(8) .
C5 H5A 0.9700 .
C5 H5B 0.9700 .
C7 C8 1.373(9) .
C7 H7 0.9300 .
C8 C9 1.402(8) .
C8 H8 0.9300 .
C9 C10 1.395(9) .
C9 C12 1.481(9) .
C10 C11 1.371(9) .
C10 H10 0.9300 .
C11 H11 0.9300 .
C12 C16 1.383(9) .
C12 C13 1.399(8) .
C13 C14 1.376(9) .
C13 H13 0.9300 .
C14 H14 0.9300 .
C15 C16 1.366(9) .
C15 H15 0.9300 .
C16 H16 0.9300 .
S1 O5 1.450(4) .
S1 O4 1.461(4) .
S1 O6 1.463(5) .
O7 N5 1.395(8) .
O7 H7A 0.8200 .
O8 N6 1.397(7) .
O8 H8A 0.8200 .
N5 C21 1.281(9) .
N6 C26 1.266(8) .
C21 C22 1.480(11) .
C21 C26 1.482(9) .
C22 C23 1.494(13) .
C22 H22A 0.9700 .
C22 H22B 0.9700 .
C23 C24 1.311(14) .
C23 H23A 0.9700 .
C23 H23B 0.9700 .
C24 C25 1.451(13) .
C24 H24A 0.9700 .
C24 H24B 0.9700 .
C25 C26 1.516(9) .
C25 H25A 0.9700 .
C25 H25B 0.9700 .
O1W H1W1 0.86(2) .
O1W H2W1 0.86(2) .
O2W H1W2 0.86(2) .
O2W H2W2 0.87(2) .
O3W H1W3 0.88(2) .
O3W H2W3 0.88(2) .

loop_
_geom_hbond_atom_site_label_D
_geom_hbond_atom_site_label_H
_geom_hbond_atom_site_label_A
_geom_hbond_distance_DH
_geom_hbond_distance_HA
_geom_hbond_distance_DA
_geom_hbond_angle_DHA
_geom_hbond_site_symmetry_A
O1 H1A O4 0.82 1.90 2.712(6) 171.9 .
O2 H2C O5 0.82 1.94 2.718(6) 159.3 2_677
O7 H7A O1W 0.82 1.91 2.716(8) 166.0 .
O8 H8A O6 0.82 1.95 2.771(7) 175.2 1_655
O1W H1W1 O4 0.86(2) 2.09(3) 2.953(8) 174(9) 1_645
O1W H2W1 O3W 0.86(2) 1.89(3) 2.741(10) 166(10) 2_667
O2W H1W2 O1W 0.86(2) 2.27(8) 3.030(10) 147(12) 1_455
O2W H2W2 N5 0.87(2) 2.42(13) 2.888(9) 115(11) 1_455
O2W H2W2 O3W 0.87(2) 2.51(13) 2.931(12) 111(11) .
O3W H1W3 O2W 0.88(2) 2.06(3) 2.931(12) 169(9) .
O3W H2W3 O6 0.88(2) 2.08(4) 2.919(8) 161(10) .
